data_7049885
loop_
_publ_author_name
'Kani\<Zaj, Lidija'
'Mol\<canov, Kre\<simir'
'Tori\'c, Filip'
'Paji\'c, Damir'
'Lon\<cari\'c, Ivor'
'\<Santi\'c, Ana'
'Juri\'c, Marijana'

_publ_section_title
;
 Ladder-like [CrCu] coordination polymers containing unique bridging modes
 of [Cr(C<sub>2</sub>O<sub>4</sub>)<sub>3</sub>]<sup>3-</sup> and
 Cr<sub>2</sub>O<sub>7</sub><sup>2</sup>.
;
_journal_issue 22
_journal_name_full 'Dalton transactions (Cambridge, England : 2003)'
_journal_page_first 7891
_journal_page_last 7898
_journal_paper_doi 10.1039/c9dt01195a
_journal_volume 48
_journal_year 2019
_chemical_formula_moiety 'C28 H22 Cr1 Cu2 N5 O17'
_chemical_formula_sum 'C28 H22 Cr Cu2 N5 O17'
_chemical_formula_weight 879.58
_space_group_IT_number 2
_space_group_name_Hall '-P 1'
_space_group_name_H-M_alt 'P -1'
_symmetry_cell_setting triclinic
_symmetry_space_group_name_Hall '-P 1'
_symmetry_space_group_name_H-M 'P -1'
_atom_sites_solution_hydrogens mixed
_audit_creation_date 2019-01-22T14:14:01-00:00
_audit_creation_method 'WinGX routine CIF_UPDATE'
_audit_update_record
;
2019-02-08 deposited with the CCDC.    2019-04-29 downloaded from the CCDC.
;
_cell_angle_alpha 80.494(3)
_cell_angle_beta 88.882(3)
_cell_angle_gamma 81.638(3)
_cell_formula_units_Z 2
_cell_length_a 7.8102(2)
_cell_length_b 9.8600(4)
_cell_length_c 21.4368(9)
_cell_measurement_reflns_used 8318
_cell_measurement_temperature 293(2)
_cell_measurement_theta_max 75.8166
_cell_measurement_theta_min 4.1786
_cell_volume 1610.82(10)
_computing_cell_refinement
;
        CrysAlisPro, Agilent Technologies,
        Version 1.171.36.20 (release 27-06-2012 CrysAlis171 .NET)
        (compiled Jul 11 2012,15:38:31)
;
_computing_data_collection
;
        CrysAlisPro, Agilent Technologies,
        Version 1.171.36.20 (release 27-06-2012 CrysAlis171 .NET)
        (compiled Jul 11 2012,15:38:31)
;
_computing_data_reduction
;
        CrysAlisPro, Agilent Technologies,
        Version 1.171.36.20 (release 27-06-2012 CrysAlis171 .NET)
        (compiled Jul 11 2012,15:38:31)
;
_computing_molecular_graphics 'Ortep-3 for Windows (Farrugia, 1997)'
_computing_publication_material 'WinGX publication routines (Farrugia, 1999)'
_computing_structure_refinement 'SHELXL-2017/1 (Sheldrick, 2017)'
_computing_structure_solution 'SHELXS-97 (Sheldrick, 1997)'
_diffrn_ambient_temperature 293(2)
_diffrn_detector_area_resol_mean 10.4323
_diffrn_measured_fraction_theta_full 0.993
_diffrn_measured_fraction_theta_max 0.975
_diffrn_measurement_device_type 'Xcalibur, Ruby, Nova'
_diffrn_measurement_method '\w scans'
_diffrn_radiation_monochromator mirror
_diffrn_radiation_type CuK\a
_diffrn_radiation_wavelength 1.54179
_diffrn_reflns_av_R_equivalents 0.0305
_diffrn_reflns_av_unetI/netI 0.0477
_diffrn_reflns_Laue_measured_fraction_full 0.993
_diffrn_reflns_Laue_measured_fraction_max 0.975
_diffrn_reflns_limit_h_max 9
_diffrn_reflns_limit_h_min -4
_diffrn_reflns_limit_k_max 12
_diffrn_reflns_limit_k_min -12
_diffrn_reflns_limit_l_max 26
_diffrn_reflns_limit_l_min -26
_diffrn_reflns_number 13929
_diffrn_reflns_point_group_measured_fraction_full 0.993
_diffrn_reflns_point_group_measured_fraction_max 0.975
_diffrn_reflns_theta_full 67.68
_diffrn_reflns_theta_max 75.999
_diffrn_reflns_theta_min 4.182
_exptl_absorpt_coefficient_mu 5.066
_exptl_absorpt_correction_T_max 1
_exptl_absorpt_correction_T_min 0.77446
_exptl_absorpt_correction_type multi-scan
_exptl_absorpt_process_details
;
        CrysAlisPro, Agilent Technologies,
        Version 1.171.36.20 (release 27-06-2012 CrysAlis171 .NET)
        (compiled Jul 11 2012,15:38:31)
        Empirical absorption correction using spherical harmonics,
 implemented in SCALE3 ABSPACK scaling algorithm.
;
_exptl_crystal_colour blue-green
_exptl_crystal_density_diffrn 1.813
_exptl_crystal_density_method 'not measured'
_exptl_crystal_description rod
_exptl_crystal_F_000 886
_exptl_crystal_size_max 0.4
_exptl_crystal_size_mid 0.05
_exptl_crystal_size_min 0.04
_refine_diff_density_max 1.108
_refine_diff_density_min -0.552
_refine_diff_density_rms 0.079
_refine_ls_extinction_method none
_refine_ls_goodness_of_fit_ref 1.1
_refine_ls_hydrogen_treatment mixed
_refine_ls_matrix_type full
_refine_ls_number_parameters 496
_refine_ls_number_reflns 6574
_refine_ls_number_restraints 16
_refine_ls_restrained_S_all 12.422
_refine_ls_R_factor_all 0.0474
_refine_ls_R_factor_gt 0.0449
_refine_ls_shift/su_max 0.001
_refine_ls_shift/su_mean 0
_refine_ls_structure_factor_coef Fsqd
_refine_ls_weighting_details 'w=1/[\s^2^(Fo^2^)+(0.0735P)^2^+0.6032P] where P=(Fo^2^+2Fc^2^)/3'
_refine_ls_weighting_scheme calc
_refine_ls_wR_factor_ref 0.1307
_reflns_number_gt 6120
_reflns_number_total 6574
_reflns_threshold_expression 'I > 2\s(I)'
_cod_data_source_file c9dt01195a2.cif
_cod_data_source_block lidija_p69
_cod_depositor_comments 'Adding full bibliography for 7049883--7049885.cif.'
_cod_original_formula_sum 'C28 H22 Cr1 Cu2 N5 O17'
_cod_database_code 7049885

loop_
_space_group_symop_id
_space_group_symop_operation_xyz
1 x,y,z
2 -x,-y,-z

loop_
_atom_site_label
_atom_site_fract_x
_atom_site_fract_y
_atom_site_fract_z
_atom_site_U_iso_or_equiv
_atom_site_adp_type
_atom_site_calc_flag
_atom_site_occupancy
_atom_site_type_symbol
C17 0.1476(8) 0.2198(8) 0.0021(2) 0.0976(18) Uani d 1 C
H17 0.087703 0.301151 -0.020225 0.117 Uiso calc 1 H
Cu2 0.27523(6) 0.33679(4) 0.37687(2) 0.03892(13) Uani d 1 Cu
Cu1 0.34941(6) 0.07593(4) 0.18741(2) 0.04190(13) Uani d 1 Cu
O15 0.3371(3) 0.1431(2) 0.36272(9) 0.0374(4) Uani d 1 O
O13 0.3697(3) 0.03143(19) 0.27978(10) 0.0401(4) Uani d 1 O
O16 0.2533(3) 0.38457(19) 0.28324(9) 0.0366(4) Uani d 1 O
O14 0.2849(3) 0.2697(2) 0.20169(9) 0.0382(4) Uani d 1 O
N3 0.2964(3) 0.2929(3) 0.46981(11) 0.0399(5) Uani d 1 N
N4 0.2294(3) 0.5301(3) 0.39489(12) 0.0399(5) Uani d 1 N
N1 0.4281(3) -0.1155(3) 0.17488(17) 0.0543(7) Uani d 1 N
N2 0.2859(4) 0.0993(4) 0.09712(13) 0.0546(7) Uani d 1 N
C7 0.3359(3) 0.1381(3) 0.30487(12) 0.0331(5) Uani d 1 C
C8 0.2879(3) 0.2759(3) 0.25957(12) 0.0321(5) Uani d 1 C
C19 0.3290(5) 0.1660(4) 0.50440(16) 0.0545(8) Uani d 1 C
H19 0.347774 0.089217 0.483813 0.065 Uiso calc 1 H
C20 0.3358(6) 0.1452(5) 0.56935(18) 0.0676(10) Uani d 1 C
H20 0.358463 0.055945 0.592401 0.081 Uiso calc 1 H
C21 0.3083(6) 0.2592(5) 0.59957(16) 0.0708(11) Uani d 1 C
H21 0.312285 0.247385 0.643495 0.085 Uiso calc 1 H
C22 0.2749(6) 0.3907(5) 0.56475(16) 0.0615(9) Uani d 1 C
H22 0.255357 0.468541 0.584623 0.074 Uiso calc 1 H
C23 0.2711(4) 0.4044(3) 0.49922(13) 0.0425(6) Uani d 1 C
C24 0.2362(4) 0.5394(3) 0.45629(14) 0.0419(6) Uani d 1 C
C35 0.2134(5) 0.6671(4) 0.47667(18) 0.0604(9) Uani d 1 C
H25 0.218398 0.672579 0.519485 0.073 Uiso calc 1 H
C26 0.1830(6) 0.7860(4) 0.4320(2) 0.0682(10) Uani d 1 C
H26 0.168112 0.872696 0.444724 0.082 Uiso calc 1 H
C27 0.1747(6) 0.7772(4) 0.3692(2) 0.0645(9) Uani d 1 C
H27 0.153723 0.856937 0.338844 0.077 Uiso calc 1 H
C28 0.1984(5) 0.6467(3) 0.35183(16) 0.0510(7) Uani d 1 C
H28 0.192749 0.639429 0.30924 0.061 Uiso calc 1 H
C9 0.4842(5) -0.2203(4) 0.2204(3) 0.0726(12) Uani d 1 C
H9 0.498547 -0.203323 0.26126 0.087 Uiso calc 1 H
C10 0.5217(6) -0.3554(5) 0.2076(4) 0.105(2) Uani d 1 C
H10 0.559329 -0.429554 0.239347 0.127 Uiso calc 1 H
C11 0.5010(6) -0.3754(6) 0.1462(4) 0.111(3) Uani d 1 C
H11 0.524806 -0.464626 0.136414 0.133 Uiso calc 1 H
C12 0.4463(7) -0.2666(6) 0.0996(3) 0.0947(19) Uani d 1 C
H12 0.436771 -0.280863 0.058061 0.114 Uiso calc 1 H
C13 0.4056(5) -0.1360(5) 0.1147(2) 0.0698(13) Uani d 1 C
C14 0.3240(5) -0.0144(5) 0.07112(19) 0.0615(10) Uani d 1 C
C15 0.2726(8) -0.0116(7) 0.0070(3) 0.0937(19) Uani d 1 C
H15 0.298965 -0.090141 -0.012157 0.112 Uiso calc 1 H
C16 0.1848(9) 0.1076(8) -0.0255(2) 0.103(2) Uani d 1 C
H16 0.150516 0.110822 -0.067079 0.123 Uiso calc 1 H
C18 0.1980(6) 0.2155(5) 0.06397(18) 0.0697(11) Uani d 1 C
Cr1 -0.17871(5) 0.14863(4) 0.23631(2) 0.03186(12) Uani d 1 Cr
O10 -0.3417(2) 0.1509(2) 0.16560(9) 0.0372(4) Uani d 1 O
O12 -0.4215(4) 0.2750(3) 0.07106(12) 0.0635(7) Uani d 1 O
O9 -0.1345(3) 0.3257(2) 0.18458(11) 0.0424(4) Uani d 1 O
O11 -0.1703(3) 0.4395(3) 0.08647(13) 0.0604(6) Uani d 1 O
O2 -0.2158(3) -0.0409(2) 0.27438(9) 0.0400(4) Uani d 1 O
O4 -0.1393(3) -0.2608(2) 0.25904(12) 0.0534(5) Uani d 1 O
O1 0.0090(2) 0.0456(2) 0.19171(10) 0.0401(4) Uani d 1 O
O3 0.0589(3) -0.1583(2) 0.15851(13) 0.0545(6) Uani d 1 O
O6 -0.3588(2) 0.2434(2) 0.28562(9) 0.0396(4) Uani d 1 O
O8 -0.3954(3) 0.3447(3) 0.37141(11) 0.0504(5) Uani d 1 O
O5 -0.0291(2) 0.1779(2) 0.30431(10) 0.0431(4) Uani d 1 O
O7 -0.0327(3) 0.3042(3) 0.38202(11) 0.0525(6) Uani d 1 O
C6 -0.3335(4) 0.2503(3) 0.11939(14) 0.0394(6) Uani d 1 C
C5 -0.2010(4) 0.3475(3) 0.12915(15) 0.0410(6) Uani d 1 C
C2 -0.1320(3) -0.1366(3) 0.24673(13) 0.0371(5) Uani d 1 C
C1 -0.0105(3) -0.0816(3) 0.19399(13) 0.0365(5) Uani d 1 C
C4 -0.3046(3) 0.2862(3) 0.33410(13) 0.0368(5) Uani d 1 C
C3 -0.1041(3) 0.2550(3) 0.34238(13) 0.0396(6) Uani d 1 C
N5 0.0739(5) -0.4429(3) 0.1644(2) 0.0661(9) Uani d 1 N
H1N 0.037(6) -0.354(3) 0.174(2) 0.099 Uiso d 1 H
H2N 0.132(6) -0.494(5) 0.1998(16) 0.099 Uiso d 1 H
H3N -0.019(5) -0.485(5) 0.155(2) 0.099 Uiso d 1 H
H4N 0.136(6) -0.431(5) 0.1270(15) 0.099 Uiso d 1 H
O17 -0.2834(6) 0.4866(4) -0.04442(17) 0.0910(10) Uani d 1 O
H17A -0.276(5) 0.411(2) -0.0105(8) 0.136 Uiso d 1 H
H17B -0.307(9) 0.549(3) -0.0162(16) 0.136 Uiso d 1 H

loop_
_atom_site_aniso_label
_atom_site_aniso_U_11
_atom_site_aniso_U_22
_atom_site_aniso_U_33
_atom_site_aniso_U_12
_atom_site_aniso_U_13
_atom_site_aniso_U_23
C17 0.116(4) 0.137(5) 0.045(2) -0.039(4) -0.008(2) -0.010(3)
Cu2 0.0549(3) 0.0349(2) 0.0266(2) 0.00103(17) -0.00304(16) -0.00997(15)
Cu1 0.0548(3) 0.0363(2) 0.0371(2) -0.00292(17) -0.00012(17) -0.01656(17)
O15 0.0461(10) 0.0343(9) 0.0300(9) 0.0003(7) -0.0030(7) -0.0058(7)
O13 0.0516(11) 0.0283(9) 0.0406(10) -0.0002(7) -0.0017(8) -0.0107(7)
O16 0.0503(10) 0.0298(8) 0.0295(8) 0.0000(7) -0.0024(7) -0.0089(7)
O14 0.0511(10) 0.0339(9) 0.0295(9) 0.0001(7) -0.0027(7) -0.0099(7)
N3 0.0441(12) 0.0470(13) 0.0284(10) -0.0036(10) -0.0017(9) -0.0084(9)
N4 0.0462(12) 0.0388(12) 0.0359(11) -0.0013(9) -0.0016(9) -0.0142(9)
N1 0.0406(12) 0.0444(14) 0.084(2) -0.0036(10) 0.0051(12) -0.0313(14)
N2 0.0581(15) 0.078(2) 0.0391(13) -0.0273(14) 0.0128(11) -0.0281(13)
C7 0.0349(11) 0.0315(12) 0.0325(12) -0.0033(9) -0.0011(9) -0.0052(10)
C8 0.0325(11) 0.0322(12) 0.0310(12) -0.0025(9) -0.0008(9) -0.0049(9)
C19 0.070(2) 0.0520(18) 0.0385(16) -0.0032(15) -0.0037(14) -0.0026(13)
C20 0.086(3) 0.072(2) 0.0407(18) -0.013(2) -0.0071(17) 0.0066(16)
C21 0.098(3) 0.089(3) 0.0278(15) -0.029(2) -0.0002(16) -0.0047(16)
C22 0.081(2) 0.077(2) 0.0333(16) -0.0243(19) 0.0055(15) -0.0195(16)
C23 0.0439(13) 0.0557(17) 0.0316(13) -0.0123(12) 0.0029(10) -0.0133(12)
C24 0.0423(13) 0.0505(16) 0.0378(14) -0.0098(11) 0.0044(10) -0.0187(12)
C35 0.081(2) 0.059(2) 0.0495(19) -0.0144(17) 0.0056(16) -0.0306(16)
C26 0.091(3) 0.0459(18) 0.074(3) -0.0071(18) -0.002(2) -0.0314(18)
C27 0.083(2) 0.0408(17) 0.070(2) -0.0036(16) -0.0091(19) -0.0124(16)
C28 0.071(2) 0.0387(15) 0.0427(16) -0.0008(13) -0.0066(14) -0.0106(12)
C9 0.0511(18) 0.049(2) 0.120(4) 0.0039(15) -0.014(2) -0.029(2)
C10 0.060(2) 0.054(2) 0.201(8) 0.0123(19) -0.025(3) -0.034(4)
C11 0.063(3) 0.082(4) 0.208(8) 0.000(2) 0.007(3) -0.097(5)
C12 0.076(3) 0.081(3) 0.146(5) -0.013(2) 0.031(3) -0.079(4)
C13 0.0488(17) 0.085(3) 0.099(3) -0.0286(18) 0.0295(19) -0.068(3)
C14 0.063(2) 0.082(3) 0.054(2) -0.0308(19) 0.0185(16) -0.0386(19)
C15 0.101(3) 0.132(5) 0.076(3) -0.054(3) 0.032(3) -0.071(4)
C16 0.124(5) 0.143(6) 0.048(2) -0.037(4) -0.009(3) -0.018(3)
C18 0.080(3) 0.088(3) 0.0394(18) -0.019(2) -0.0071(17) 0.0034(18)
Cr1 0.0317(2) 0.0337(2) 0.0329(2) -0.00423(15) 0.00117(15) -0.01376(16)
O10 0.0431(9) 0.0365(9) 0.0352(9) -0.0100(7) -0.0032(7) -0.0106(7)
O12 0.0860(18) 0.0668(16) 0.0410(12) -0.0257(13) -0.0149(12) -0.0038(11)
O9 0.0456(10) 0.0332(9) 0.0521(12) -0.0103(7) -0.0006(8) -0.0140(8)
O11 0.0687(15) 0.0471(12) 0.0632(15) -0.0193(11) -0.0009(12) 0.0066(11)
O2 0.0445(10) 0.0388(10) 0.0361(9) -0.0045(8) 0.0060(7) -0.0066(8)
O4 0.0670(14) 0.0354(10) 0.0561(13) -0.0078(9) 0.0053(10) -0.0029(9)
O1 0.0411(9) 0.0354(9) 0.0475(11) -0.0087(7) 0.0129(8) -0.0166(8)
O3 0.0630(13) 0.0425(11) 0.0644(14) -0.0127(10) 0.0241(11) -0.0254(10)
O6 0.0315(8) 0.0503(11) 0.0414(10) -0.0029(7) -0.0010(7) -0.0230(9)
O8 0.0382(10) 0.0681(14) 0.0534(13) -0.0049(9) 0.0052(9) -0.0372(11)
O5 0.0326(9) 0.0565(12) 0.0438(11) 0.0001(8) -0.0023(7) -0.0243(9)
O7 0.0394(10) 0.0796(16) 0.0467(12) -0.0084(10) -0.0022(8) -0.0344(11)
C6 0.0462(14) 0.0374(13) 0.0368(13) -0.0050(11) 0.0005(11) -0.0139(11)
C5 0.0423(13) 0.0305(12) 0.0517(16) -0.0039(10) 0.0049(11) -0.0125(11)
C2 0.0380(12) 0.0364(13) 0.0364(13) -0.0040(10) -0.0035(10) -0.0048(10)
C1 0.0351(12) 0.0353(12) 0.0408(13) -0.0014(9) 0.0019(10) -0.0144(10)
C4 0.0348(12) 0.0408(13) 0.0381(13) -0.0055(10) 0.0008(10) -0.0157(11)
C3 0.0366(13) 0.0489(15) 0.0367(13) -0.0055(11) -0.0006(10) -0.0175(11)
N5 0.0683(19) 0.0343(13) 0.096(3) -0.0094(12) -0.0236(17) -0.0083(15)
O17 0.136(3) 0.077(2) 0.0662(19) -0.029(2) 0.001(2) -0.0156(16)

loop_
_atom_type_symbol
_atom_type_description
_atom_type_scat_dispersion_real
_atom_type_scat_dispersion_imag
_atom_type_scat_source
C C 0.0181 0.0091 'International Tables Vol C Tables 4.2.6.8 and 6.1.1.4'
H H 0 0 'International Tables Vol C Tables 4.2.6.8 and 6.1.1.4'
Cl Cl 0.3639 0.7018 'International Tables Vol C Tables 4.2.6.8 and 6.1.1.4'
Cr Cr -0.1635 2.4439 'International Tables Vol C Tables 4.2.6.8 and 6.1.1.4'
Cu Cu -1.9646 0.5888 'International Tables Vol C Tables 4.2.6.8 and 6.1.1.4'
N N 0.0311 0.018 'International Tables Vol C Tables 4.2.6.8 and 6.1.1.4'
O O 0.0492 0.0322 'International Tables Vol C Tables 4.2.6.8 and 6.1.1.4'

loop_
_geom_angle_atom_site_label_1
_geom_angle_atom_site_label_2
_geom_angle_atom_site_label_3
_geom_angle
_geom_angle_site_symmetry_1
_geom_angle_site_symmetry_3
C16 C17 C18 120.1(6) . .
C16 C17 H17 119.9 . .
C18 C17 H17 119.9 . .
O15 Cu2 N3 95.35(9) . .
O15 Cu2 N4 175.65(9) . .
N3 Cu2 N4 82.08(10) . .
O15 Cu2 O16 85.63(8) . .
N3 Cu2 O16 179.01(9) . .
N4 Cu2 O16 96.93(9) . .
O15 Cu2 O7 89.29(8) . .
N3 Cu2 O7 91.19(9) . .
N4 Cu2 O7 94.26(9) . .
O16 Cu2 O7 88.94(8) . .
O15 Cu2 O8 85.07(8) . 1_655
N3 Cu2 O8 88.52(9) . 1_655
N4 Cu2 O8 91.34(9) . 1_655
O16 Cu2 O8 91.45(8) . 1_655
O7 Cu2 O8 174.30(8) . 1_655
O15 Cu2 Cu1 42.64(5) . .
N3 Cu2 Cu1 137.99(8) . .
N4 Cu2 Cu1 139.79(7) . .
O16 Cu2 Cu1 42.99(5) . .
O7 Cu2 Cu1 89.02(5) . .
O8 Cu2 Cu1 87.40(5) 1_655 .
O15 Cu2 Cr1 64.26(6) . .
N3 Cu2 Cr1 125.19(8) . .
N4 Cu2 Cr1 120.09(7) . .
O16 Cu2 Cr1 55.38(6) . .
O7 Cu2 Cr1 42.43(5) . .
O8 Cu2 Cr1 134.45(5) 1_655 .
Cu1 Cu2 Cr1 47.142(8) . .
N1 Cu1 O13 93.94(12) . .
N1 Cu1 N2 82.44(14) . .
O13 Cu1 N2 167.78(10) . .
N1 Cu1 O14 176.43(10) . .
O13 Cu1 O14 84.85(8) . .
N2 Cu1 O14 99.42(11) . .
N1 Cu1 O10 93.22(9) . 1_655
O13 Cu1 O10 97.08(8) . 1_655
N2 Cu1 O10 94.79(9) . 1_655
O14 Cu1 O10 83.61(7) . 1_655
N1 Cu1 O1 94.21(9) . .
O13 Cu1 O1 91.64(8) . .
N2 Cu1 O1 77.05(9) . .
O14 Cu1 O1 89.19(7) . .
O10 Cu1 O1 168.12(6) 1_655 .
N1 Cu1 Cr1 113.48(8) . .
O13 Cu1 Cr1 80.35(6) . .
N2 Cu1 Cr1 90.35(8) . .
O14 Cu1 Cr1 69.66(6) . .
O10 Cu1 Cr1 153.27(4) 1_655 .
O1 Cu1 Cr1 21.89(4) . .
N1 Cu1 Cu2 136.06(11) . .
O13 Cu1 Cu2 42.23(5) . .
N2 Cu1 Cu2 140.87(10) . .
O14 Cu1 Cu2 42.62(5) . .
O10 Cu1 Cu2 90.26(4) 1_655 .
O1 Cu1 Cu2 90.81(4) . .
Cr1 Cu1 Cu2 69.846(10) . .
C7 O15 Cu2 110.11(17) . .
C7 O13 Cu1 111.50(17) . .
C8 O16 Cu2 109.20(16) . .
C8 O14 Cu1 110.56(17) . .
C19 N3 C23 119.2(3) . .
C19 N3 Cu2 126.3(2) . .
C23 N3 Cu2 114.4(2) . .
C24 N4 C28 119.6(3) . .
C24 N4 Cu2 114.1(2) . .
C28 N4 Cu2 126.3(2) . .
C9 N1 C13 121.5(4) . .
C9 N1 Cu1 125.1(3) . .
C13 N1 Cu1 113.2(3) . .
C14 N2 C18 120.4(4) . .
C14 N2 Cu1 114.7(3) . .
C18 N2 Cu1 124.7(3) . .
O15 C7 O13 126.5(2) . .
O15 C7 C8 117.3(2) . .
O13 C7 C8 116.2(2) . .
O16 C8 O14 125.4(2) . .
O16 C8 C7 117.8(2) . .
O14 C8 C7 116.9(2) . .
N3 C19 C20 122.2(4) . .
N3 C19 H19 118.9 . .
C20 C19 H19 118.9 . .
C19 C20 C21 118.7(4) . .
C19 C20 H20 120.7 . .
C21 C20 H20 120.7 . .
C20 C21 C22 120.0(3) . .
C20 C21 H21 120 . .
C22 C21 H21 120 . .
C21 C22 C23 118.4(4) . .
C21 C22 H22 120.8 . .
C23 C22 H22 120.8 . .
N3 C23 C22 121.5(3) . .
N3 C23 C24 114.6(2) . .
C22 C23 C24 123.9(3) . .
N4 C24 C35 121.4(3) . .
N4 C24 C23 114.8(3) . .
C35 C24 C23 123.9(3) . .
C26 C35 C24 118.5(3) . .
C26 C35 H25 120.7 . .
C24 C35 H25 120.7 . .
C27 C26 C35 120.4(3) . .
C27 C26 H26 119.8 . .
C35 C26 H26 119.8 . .
C26 C27 C28 118.3(4) . .
C26 C27 H27 120.8 . .
C28 C27 H27 120.8 . .
N4 C28 C27 121.8(3) . .
N4 C28 H28 119.1 . .
C27 C28 H28 119.1 . .
N1 C9 C10 120.6(5) . .
N1 C9 H9 119.7 . .
C10 C9 H9 119.7 . .
C11 C10 C9 117.7(6) . .
C11 C10 H10 121.2 . .
C9 C10 H10 121.2 . .
C12 C11 C10 121.2(5) . .
C12 C11 H11 119.4 . .
C10 C11 H11 119.4 . .
C11 C12 C13 119.2(6) . .
C11 C12 H12 120.4 . .
C13 C12 H12 120.4 . .
N1 C13 C12 119.8(6) . .
N1 C13 C14 115.5(3) . .
C12 C13 C14 124.5(5) . .
N2 C14 C15 119.3(5) . .
N2 C14 C13 114.1(3) . .
C15 C14 C13 126.4(4) . .
C16 C15 C14 119.0(5) . .
C16 C15 H15 120.5 . .
C14 C15 H15 120.5 . .
C17 C16 C15 120.2(5) . .
C17 C16 H16 119.9 . .
C15 C16 H16 119.9 . .
N2 C18 C17 121.0(5) . .
O6 Cr1 O5 82.18(8) . .
O6 Cr1 O2 95.36(9) . .
O5 Cr1 O2 96.18(9) . .
O6 Cr1 O9 92.44(9) . .
O5 Cr1 O9 90.69(9) . .
O2 Cr1 O9 170.23(9) . .
O6 Cr1 O1 176.31(9) . .
O5 Cr1 O1 95.22(8) . .
O2 Cr1 O1 82.28(8) . .
O9 Cr1 O1 90.21(9) . .
O6 Cr1 O10 92.68(8) . .
O5 Cr1 O10 171.06(9) . .
O2 Cr1 O10 91.55(8) . .
O9 Cr1 O10 82.19(8) . .
O1 Cr1 O10 90.23(9) . .
O6 Cr1 Cu1 148.15(6) . .
O5 Cr1 Cu1 68.81(6) . .
O2 Cr1 Cu1 100.40(6) . .
O9 Cr1 Cu1 75.61(6) . .
O1 Cr1 Cu1 30.73(6) . .
O10 Cr1 Cu1 114.20(6) . .
O6 Cr1 Cu2 85.61(5) . .
O5 Cr1 Cu2 14.90(7) . .
O2 Cr1 Cu2 110.40(6) . .
O9 Cr1 Cu2 76.02(6) . .
O1 Cr1 Cu2 92.54(6) . .
O10 Cr1 Cu2 158.05(6) . .
Cu1 Cr1 Cu2 63.012(9) . .
C6 O10 Cr1 113.93(17) . .
C5 O9 Cr1 113.65(17) . .
C2 O2 Cr1 113.69(17) . .
C1 O1 Cr1 112.11(17) . .
C1 O1 Cu1 111.13(16) . .
Cr1 O1 Cu1 127.38(9) . .
C4 O6 Cr1 115.40(16) . .
C3 O5 Cr1 114.66(17) . .
C3 O7 Cu2 123.56(19) . .
O12 C6 O10 126.4(3) . .
O12 C6 C5 119.5(3) . .
O10 C6 C5 114.2(2) . .
O11 C5 O9 124.7(3) . .
O11 C5 C6 120.6(3) . .
O9 C5 C6 114.7(3) . .
O4 C2 O2 126.5(3) . .
O4 C2 C1 119.8(3) . .
O2 C2 C1 113.7(2) . .
O3 C1 O1 125.2(3) . .
O3 C1 C2 120.2(3) . .
O1 C1 C2 114.7(2) . .
O8 C4 O6 125.6(2) . .
O8 C4 C3 121.2(2) . .
O6 C4 C3 113.2(2) . .
O7 C3 O5 126.2(3) . .
O7 C3 C4 120.2(2) . .
O5 C3 C4 113.7(2) . .
H1N N5 H2N 106(3) . .
H1N N5 H3N 111(3) . .
H2N N5 H3N 110(3) . .
H1N N5 H4N 107(2) . .
H2N N5 H4N 118(3) . .
H3N N5 H4N 105(3) . .
H17A O17 H17B 90.2(18) . .

loop_
_geom_bond_atom_site_label_1
_geom_bond_atom_site_label_2
_geom_bond_site_symmetry_2
_geom_bond_distance
C17 C16 . 1.332(9)
C17 C18 . 1.382(6)
C17 H17 . 0.93
Cu2 O15 . 1.9721(19)
Cu2 N3 . 1.973(2)
Cu2 N4 . 1.988(2)
Cu2 O16 . 1.9893(18)
Cu2 O7 . 2.470(2)
Cu2 O8 1_655 2.585(2)
Cu2 Cu1 . 5.1352(6)
Cu2 Cr1 . 5.4099(6)
Cu1 N1 . 1.959(3)
Cu1 O13 . 1.960(2)
Cu1 N2 . 1.976(3)
Cu1 O14 . 1.9757(19)
Cu1 O10 1_655 2.6359(19)
Cu1 O1 . 2.716(2)
Cu1 Cr1 . 4.2243(6)
O15 C7 . 1.250(3)
O13 C7 . 1.251(3)
O16 C8 . 1.253(3)
O14 C8 . 1.253(3)
N3 C19 . 1.337(4)
N3 C23 . 1.344(4)
N4 C24 . 1.337(4)
N4 C28 . 1.345(4)
N1 C9 . 1.329(6)
N1 C13 . 1.357(6)
N2 C14 . 1.327(5)
N2 C18 . 1.345(6)
C7 C8 . 1.536(4)
C19 C20 . 1.374(5)
C19 H19 . 0.93
C20 C21 . 1.376(7)
C20 H20 . 0.93
C21 C22 . 1.377(6)
C21 H21 . 0.93
C22 C23 . 1.389(4)
C22 H22 . 0.93
C23 C24 . 1.481(5)
C24 C35 . 1.386(5)
C35 C26 . 1.380(6)
C35 H25 . 0.93
C26 C27 . 1.368(6)
C26 H26 . 0.93
C27 C28 . 1.383(5)
C27 H27 . 0.93
C28 H28 . 0.93
C9 C10 . 1.393(6)
C9 H9 . 0.93
C10 C11 . 1.378(10)
C10 H10 . 0.93
C11 C12 . 1.365(10)
C11 H11 . 0.93
C12 C13 . 1.370(6)
C12 H12 . 0.93
C13 C14 . 1.465(7)
C14 C15 . 1.435(7)
C15 C16 . 1.360(9)
C15 H15 . 0.93
C16 H16 . 0.93
Cr1 O6 . 1.9635(19)
Cr1 O5 . 1.9689(19)
Cr1 O2 . 1.972(2)
Cr1 O9 . 1.979(2)
Cr1 O1 . 1.9821(19)
Cr1 O10 . 1.9933(18)
O10 C6 . 1.280(4)
O12 C6 . 1.225(4)
O9 C5 . 1.279(4)
O11 C5 . 1.224(4)
O2 C2 . 1.289(3)
O4 C2 . 1.218(4)
O1 C1 . 1.278(3)
O3 C1 . 1.224(3)
O6 C4 . 1.285(3)
O8 C4 . 1.219(3)
O5 C3 . 1.282(3)
O7 C3 . 1.225(4)
C6 C5 . 1.548(4)
C2 C1 . 1.542(4)
C4 C3 . 1.559(4)
N5 H1N . 0.939(18)
N5 H2N . 0.923(18)
N5 H3N . 0.928(18)
N5 H4N . 0.927(17)
O17 H17A . 0.945(10)
O17 H17B . 0.929(10)

loop_
_geom_torsion_atom_site_label_1
_geom_torsion_atom_site_label_2
_geom_torsion_atom_site_label_3
_geom_torsion_atom_site_label_4
_geom_torsion
Cu2 O15 C7 O13 179.7(2)
Cu2 O15 C7 C8 -0.4(3)
Cu1 O13 C7 O15 179.7(2)
Cu1 O13 C7 C8 -0.1(3)
Cu2 O16 C8 O14 179.4(2)
Cu2 O16 C8 C7 0.2(3)
Cu1 O14 C8 O16 179.9(2)
Cu1 O14 C8 C7 -0.9(3)
O15 C7 C8 O16 0.1(4)
O13 C7 C8 O16 180.0(2)
O15 C7 C8 O14 -179.1(2)
O13 C7 C8 O14 0.7(4)
C23 N3 C19 C20 0.8(5)
Cu2 N3 C19 C20 -177.8(3)
N3 C19 C20 C21 -0.1(7)
C19 C20 C21 C22 0.0(7)
C20 C21 C22 C23 -0.4(7)
C19 N3 C23 C22 -1.2(5)
Cu2 N3 C23 C22 177.5(3)
C19 N3 C23 C24 180.0(3)
Cu2 N3 C23 C24 -1.4(3)
C21 C22 C23 N3 1.1(6)
C21 C22 C23 C24 179.8(4)
C28 N4 C24 C35 -0.6(5)
Cu2 N4 C24 C35 177.7(3)
C28 N4 C24 C23 180.0(3)
Cu2 N4 C24 C23 -1.8(3)
N3 C23 C24 N4 2.1(4)
C22 C23 C24 N4 -176.7(3)
N3 C23 C24 C35 -177.4(3)
C22 C23 C24 C35 3.9(5)
N4 C24 C35 C26 0.0(6)
C23 C24 C35 C26 179.4(3)
C24 C35 C26 C27 0.4(7)
C35 C26 C27 C28 -0.3(7)
C24 N4 C28 C27 0.6(5)
Cu2 N4 C28 C27 -177.4(3)
C26 C27 C28 N4 -0.2(6)
C13 N1 C9 C10 -0.1(6)
Cu1 N1 C9 C10 173.8(3)
N1 C9 C10 C11 1.0(7)
C9 C10 C11 C12 0.2(8)
C10 C11 C12 C13 -2.3(8)
C9 N1 C13 C12 -2.0(5)
Cu1 N1 C13 C12 -176.6(3)
C9 N1 C13 C14 173.1(3)
Cu1 N1 C13 C14 -1.5(4)
C11 C12 C13 N1 3.2(7)
C11 C12 C13 C14 -171.4(4)
C18 N2 C14 C15 0.9(6)
Cu1 N2 C14 C15 175.7(3)
C18 N2 C14 C13 -174.6(3)
Cu1 N2 C14 C13 0.2(4)
N1 C13 C14 N2 0.9(5)
C12 C13 C14 N2 175.7(4)
N1 C13 C14 C15 -174.3(4)
C12 C13 C14 C15 0.5(6)
N2 C14 C15 C16 -0.5(7)
C13 C14 C15 C16 174.4(5)
C18 C17 C16 C15 -0.1(10)
C14 C15 C16 C17 0.1(9)
C14 N2 C18 C17 -0.9(7)
Cu1 N2 C18 C17 -175.2(4)
C16 C17 C18 N2 0.5(9)
Cr1 O10 C6 O12 -178.9(3)
Cr1 O10 C6 C5 -0.8(3)
Cr1 O9 C5 O11 -169.3(3)
Cr1 O9 C5 C6 13.0(3)
O12 C6 C5 O11 -7.8(4)
O10 C6 C5 O11 173.9(3)
O12 C6 C5 O9 170.0(3)
O10 C6 C5 O9 -8.2(4)
Cr1 O2 C2 O4 -176.1(2)
Cr1 O2 C2 C1 4.9(3)
Cr1 O1 C1 O3 161.0(3)
Cu1 O1 C1 O3 -49.7(3)
Cr1 O1 C1 C2 -19.2(3)
Cu1 O1 C1 C2 130.06(18)
O4 C2 C1 O3 10.7(4)
O2 C2 C1 O3 -170.3(3)
O4 C2 C1 O1 -169.1(3)
O2 C2 C1 O1 9.9(3)
Cr1 O6 C4 O8 -178.5(3)
Cr1 O6 C4 C3 1.0(3)
Cu2 O7 C3 O5 21.7(5)
Cu2 O7 C3 C4 -157.5(2)
Cr1 O5 C3 O7 -168.5(3)
Cr1 O5 C3 C4 10.7(3)
O8 C4 C3 O7 -9.1(5)
O6 C4 C3 O7 171.4(3)
O8 C4 C3 O5 171.6(3)
O6 C4 C3 O5 -7.9(4)
